data_1560901
loop_
_publ_author_name
'Cramer, Alisha J.'
'Cole, Jacqueline M.'

_publ_section_title
;
 Host-guest prospects of neodymium and gadolinium ultraphosphate
 frameworks for nuclear waste storage: Multi-temperature topological
 analysis of nanoporous cages in RP5O14
;
_journal_name_full 'Journal of Solid State Chemistry'
_journal_page_first 250
_journal_page_last 257
_journal_paper_doi 10.1016/j.jssc.2018.07.020
_journal_volume 266
_journal_year 2018
_chemical_formula_sum 'Gd O14 P5'
_chemical_formula_weight 536.10
_space_group_IT_number 14
_space_group_name_Hall '-P 2ybc'
_space_group_name_H-M_alt 'P 1 21/c 1'
_symmetry_cell_setting monoclinic
_symmetry_space_group_name_H-M 'P 1 21/c 1'
_atom_sites_solution_hydrogens none
_atom_sites_solution_primary direct
_atom_sites_solution_secondary difmap
_audit_creation_method SHELXL-97
_cell_angle_alpha 90.00
_cell_angle_beta 90.00(3)
_cell_angle_gamma 90.00
_cell_formula_units_Z 4
_cell_length_a 8.7705(18)
_cell_length_b 8.9925(18)
_cell_length_c 13.064(3)
_cell_measurement_reflns_used 512
_cell_measurement_temperature 410(2)
_cell_measurement_theta_max 28.28
_cell_measurement_theta_min 2.0
_cell_volume 1030.3(4)
_computing_cell_refinement
;
Rigaku CrystalClear-SM Expert 2.0
;
_computing_data_collection 'Rigaku CrystalClear-SM Expert 2.0'
_computing_data_reduction
;
Rigaku CrystalClear-SM Expert 2.0
;
_computing_molecular_graphics
;
SHELXTL-PLUS (Sheldrick, 1995)
;
_computing_publication_material 'SHELXL-97 (Sheldrick, 1997)'
_computing_structure_refinement 'SHELXL-97 (Sheldrick, 1997)'
_computing_structure_solution 'SHELXS-97 (Sheldrick, 1990)'
_diffrn_ambient_temperature 410(2)
_diffrn_measured_fraction_theta_full 0.806
_diffrn_measured_fraction_theta_max 0.806
_diffrn_measurement_device_type 'Rigaku Saturn 724+ CCD'
_diffrn_measurement_method '\w scans'
_diffrn_radiation_monochromator graphite
_diffrn_radiation_source 'fine-focus sealed tube'
_diffrn_radiation_type MoK\a
_diffrn_radiation_wavelength 0.71073
_diffrn_reflns_av_R_equivalents 0.0566
_diffrn_reflns_av_sigmaI/netI 0.0317
_diffrn_reflns_limit_h_max 9
_diffrn_reflns_limit_h_min -11
_diffrn_reflns_limit_k_max 9
_diffrn_reflns_limit_k_min -12
_diffrn_reflns_limit_l_max 17
_diffrn_reflns_limit_l_min -14
_diffrn_reflns_number 3906
_diffrn_reflns_theta_full 30.41
_diffrn_reflns_theta_max 30.41
_diffrn_reflns_theta_min 1.56
_diffrn_standards_decay_% 0
_diffrn_standards_interval_count 0
_diffrn_standards_interval_time 0
_diffrn_standards_number 0
_exptl_absorpt_coefficient_mu 7.300
_exptl_absorpt_correction_T_max 0.105
_exptl_absorpt_correction_T_min 0.069
_exptl_absorpt_correction_type empirical
_exptl_absorpt_process_details
;
T. Higashi, ABSCOR, empirical absorption correction
;
_exptl_crystal_colour colourless
_exptl_crystal_density_diffrn 3.456
_exptl_crystal_density_method 'not measured'
_exptl_crystal_description block
_exptl_crystal_F_000 1004
_exptl_crystal_size_max 0.4
_exptl_crystal_size_mid 0.4
_exptl_crystal_size_min 0.3
_refine_diff_density_max 2.253
_refine_diff_density_min -1.077
_refine_diff_density_rms 0.251
_refine_ls_extinction_coef 0.0104(8)
_refine_ls_extinction_expression Fc^*^=kFc[1+0.001xFc^2^\l^3^/sin(2\q)]^-1/4^
_refine_ls_extinction_method SHELXL
_refine_ls_goodness_of_fit_ref 1.119
_refine_ls_hydrogen_treatment none
_refine_ls_matrix_type full
_refine_ls_number_parameters 183
_refine_ls_number_reflns 2517
_refine_ls_number_restraints 0
_refine_ls_restrained_S_all 1.119
_refine_ls_R_factor_all 0.0364
_refine_ls_R_factor_gt 0.0357
_refine_ls_shift/su_max 0.000
_refine_ls_shift/su_mean 0.000
_refine_ls_structure_factor_coef Fsqd
_refine_ls_weighting_details 'calc w=1/[\s^2^(Fo^2^)+(0.0613P)^2^+2.3303P] where P=(Fo^2^+2Fc^2^)/3'
_refine_ls_weighting_scheme calc
_refine_ls_wR_factor_gt 0.0953
_refine_ls_wR_factor_ref 0.0959
_reflns_number_gt 2452
_reflns_number_total 2517
_reflns_threshold_expression >2sigma(I)
_cod_data_source_file 2gd410d-3b.cif
_cod_data_source_block 2gd410d-3b
_cod_original_sg_symbol_H-M P2(1)/c
_cod_database_code 1560901

loop_
_symmetry_equiv_pos_as_xyz
'x, y, z'
'-x, y+1/2, -z+1/2'
'-x, -y, -z'
'x, -y-1/2, z-1/2'

loop_
_atom_site_label
_atom_site_type_symbol
_atom_site_fract_x
_atom_site_fract_y
_atom_site_fract_z
_atom_site_U_iso_or_equiv
_atom_site_adp_type
_atom_site_occupancy
_atom_site_symmetry_multiplicity
_atom_site_calc_flag
_atom_site_refinement_flags
_atom_site_disorder_assembly
_atom_site_disorder_group
Gd1 Gd 0.22289(2) 0.18997(2) -0.00062(2) 0.00952(13) Uani 1 1 d . . .
P1 P -0.25901(17) 0.45201(15) 0.16510(10) 0.0103(3) Uani 1 1 d . . .
P2 P -0.26791(19) 0.44964(14) -0.16460(10) 0.0102(3) Uani 1 1 d . . .
P3 P -0.18508(14) 0.24487(12) -0.00006(11) 0.0099(2) Uani 1 1 d . . .
P4 P 0.50302(19) -0.00160(18) -0.17236(9) 0.0099(2) Uani 1 1 d . . .
P5 P -0.0037(2) 0.49729(18) -0.29799(9) 0.0107(2) Uani 1 1 d . . .
O1 O -0.2874(7) 0.3128(4) -0.0917(4) 0.0169(9) Uani 1 1 d . . .
O2 O -0.2825(7) 0.3104(4) 0.0973(3) 0.0163(9) Uani 1 1 d . . .
O3 O -0.0310(4) 0.3115(3) -0.0026(4) 0.0172(7) Uani 1 1 d . . .
O4 O -0.1014(6) 0.4194(6) 0.2147(4) 0.0224(10) Uani 1 1 d . . .
O5 O 0.4189(5) 0.1175(5) -0.1196(4) 0.0194(9) Uani 1 1 d . . .
O6 O 0.4191(5) 0.1212(5) 0.1152(3) 0.0191(9) Uani 1 1 d . . .
O7 O -0.3973(6) 0.4164(5) -0.2431(4) 0.0206(9) Uani 1 1 d . . .
O8 O 0.2753(7) 0.4049(5) -0.1114(4) 0.0236(9) Uani 1 1 d . . .
O9 O -0.3781(6) 0.4191(5) 0.2515(3) 0.0199(9) Uani 1 1 d . . .
O10 O -0.1180(6) 0.4084(5) -0.2235(4) 0.0218(10) Uani 1 1 d . . .
O11 O 0.2706(7) 0.4038(5) 0.1138(4) 0.0231(9) Uani 1 1 d . . .
O12 O 0.0880(6) 0.1158(5) -0.1485(3) 0.0205(9) Uani 1 1 d . . .
O13 O 0.0863(6) 0.1180(5) 0.1485(3) 0.0225(10) Uani 1 1 d . . .
Q14 O 0.2093(5) -0.0821(4) 0.0006(4) 0.0218(8) Uani 1 1 d . . .

loop_
_atom_site_aniso_label
_atom_site_aniso_U_11
_atom_site_aniso_U_22
_atom_site_aniso_U_33
_atom_site_aniso_U_23
_atom_site_aniso_U_13
_atom_site_aniso_U_12
Gd1 0.00827(18) 0.00967(16) 0.01063(16) 0.00016(8) -0.00005(14) 0.00018(6)
P1 0.0079(7) 0.0117(6) 0.0112(6) -0.0006(4) 0.0009(5) -0.0005(5)
P2 0.0089(6) 0.0103(6) 0.0113(6) 0.0000(4) -0.0012(5) 0.0004(5)
P3 0.0102(5) 0.0089(5) 0.0107(5) 0.0002(5) 0.0000(5) 0.0007(4)
P4 0.0073(5) 0.0124(5) 0.0099(5) 0.0011(5) -0.0001(6) 0.0001(4)
P5 0.0080(5) 0.0138(5) 0.0103(5) 0.0000(5) 0.0005(6) -0.0009(4)
O1 0.013(2) 0.022(2) 0.016(2) 0.0055(14) -0.0036(19) -0.0025(15)
O2 0.017(2) 0.020(2) 0.012(2) -0.0076(13) 0.0063(19) -0.0054(15)
O3 0.0093(17) 0.0193(17) 0.0232(19) 0.0002(16) -0.002(2) -0.0006(11)
O4 0.013(2) 0.027(2) 0.028(2) -0.0092(18) -0.0090(18) 0.0054(18)
O5 0.015(2) 0.020(2) 0.024(2) -0.0037(17) 0.0063(17) 0.0022(17)
O6 0.014(2) 0.023(2) 0.020(2) 0.0062(17) -0.0084(17) 0.0023(18)
O7 0.021(2) 0.0161(19) 0.025(2) 0.0022(16) -0.0145(18) -0.0012(17)
O8 0.028(2) 0.0184(19) 0.024(2) 0.0061(17) 0.005(2) 0.002(2)
O9 0.023(2) 0.0168(19) 0.019(2) 0.0029(16) 0.0122(18) 0.0004(17)
O10 0.017(2) 0.018(2) 0.031(2) 0.0079(17) 0.0121(18) 0.0018(17)
O11 0.023(2) 0.0130(17) 0.033(2) -0.0095(17) 0.000(2) -0.0016(18)
O12 0.021(2) 0.023(2) 0.017(2) -0.0057(16) -0.0068(17) -0.0004(18)
O13 0.022(3) 0.026(2) 0.019(2) 0.0066(17) 0.0016(18) -0.0058(19)
Q14 0.028(2) 0.0101(16) 0.028(2) 0.0006(17) 0.002(3) -0.0004(14)

loop_
_atom_type_symbol
_atom_type_description
_atom_type_scat_dispersion_real
_atom_type_scat_dispersion_imag
_atom_type_scat_source
O O 0.0106 0.0060 'International Tables Vol C Tables 4.2.6.8 and 6.1.1.4'
P P 0.1023 0.0942 'International Tables Vol C Tables 4.2.6.8 and 6.1.1.4'
Gd Gd -0.1653 3.9035 'International Tables Vol C Tables 4.2.6.8 and 6.1.1.4'

loop_
_geom_angle_atom_site_label_1
_geom_angle_atom_site_label_2
_geom_angle_atom_site_label_3
_geom_angle
_geom_angle_site_symmetry_1
_geom_angle_site_symmetry_3
O12 Gd1 O6 144.20(17) . .
O12 Gd1 O13 109.96(14) . .
O6 Gd1 O13 76.80(17) . .
O12 Gd1 O5 75.70(17) . .
O6 Gd1 O5 79.84(13) . .
O13 Gd1 O5 144.63(18) . .
O12 Gd1 Q14 72.46(16) . .
O6 Gd1 Q14 76.76(15) . .
O13 Gd1 Q14 72.44(16) . .
O5 Gd1 Q14 76.62(15) . .
O12 Gd1 O8 80.45(17) . .
O6 Gd1 O8 116.41(18) . .
O13 Gd1 O8 142.30(17) . .
O5 Gd1 O8 72.47(16) . .
Q14 Gd1 O8 142.95(16) . .
O12 Gd1 O11 143.08(17) . .
O6 Gd1 O11 72.21(17) . .
O13 Gd1 O11 78.53(17) . .
O5 Gd1 O11 118.71(17) . .
Q14 Gd1 O11 141.40(16) . .
O8 Gd1 O11 73.32(16) . .
O12 Gd1 O3 70.49(17) . .
O6 Gd1 O3 140.57(17) . .
O13 Gd1 O3 71.12(17) . .
O5 Gd1 O3 138.88(17) . .
Q14 Gd1 O3 113.34(12) . .
O8 Gd1 O3 79.37(17) . .
O11 Gd1 O3 79.38(16) . .
O8 P1 O4 116.7(3) 3_565 .
O8 P1 O2 115.4(3) 3_565 .
O4 P1 O2 101.5(3) . .
O8 P1 O9 116.3(3) 3_565 .
O4 P1 O9 104.9(3) . .
O2 P1 O9 99.6(3) . .
O11 P2 O7 117.1(3) 3_565 .
O11 P2 O1 115.3(3) 3_565 .
O7 P2 O1 99.8(3) . .
O11 P2 O10 116.4(3) 3_565 .
O7 P2 O10 104.0(3) . .
O1 P2 O10 101.8(3) . .
O3 P3 Q14 122.2(2) . 3
O3 P3 O1 109.7(3) . .
Q14 P3 O1 106.9(2) 3 .
O3 P3 O2 110.3(3) . .
Q14 P3 O2 106.5(2) 3 .
O1 P3 O2 98.6(2) . .
O5 P4 O6 121.7(2) . 3_655
O5 P4 O7 111.3(3) . 2_544
O6 P4 O7 106.1(3) 3_655 2_544
O5 P4 O9 106.1(3) . 4_665
O6 P4 O9 110.2(3) 3_655 4_665
O7 P4 O9 99.1(2) 2_544 4_665
O12 P5 O13 123.4(2) 2_554 4_565
O12 P5 O10 109.5(3) 2_554 .
O13 P5 O10 105.7(3) 4_565 .
O12 P5 O4 105.8(3) 2_554 3_565
O13 P5 O4 109.8(3) 4_565 3_565
O10 P5 O4 100.3(2) . 3_565
P2 O1 P3 133.4(4) . .
P1 O2 P3 131.5(4) . .
P3 O3 Gd1 129.92(18) . .
P1 O4 P5 134.7(3) . 3_565
P4 O5 Gd1 149.0(3) . .
P4 O6 Gd1 148.0(3) 3_655 .
P2 O7 P4 141.1(3) . 2_554
P1 O8 Gd1 161.7(4) 3_565 .
P1 O9 P4 141.7(3) . 4_466
P2 O10 P5 134.5(3) . .
P2 O11 Gd1 164.6(3) 3_565 .
P5 O12 Gd1 147.6(3) 2_544 .
P5 O13 Gd1 147.9(3) 4_566 .
P3 Q14 Gd1 174.5(3) 3 .

loop_
_geom_bond_atom_site_label_1
_geom_bond_atom_site_label_2
_geom_bond_distance
_geom_bond_site_symmetry_2
Gd1 O12 2.361(4) .
Gd1 O6 2.373(4) .
Gd1 O13 2.377(5) .
Gd1 O5 2.408(4) .
Gd1 Q14 2.450(4) .
Gd1 O8 2.458(4) .
Gd1 O11 2.472(4) .
Gd1 O3 2.481(4) .
P1 O8 1.473(5) 3_565
P1 O4 1.554(5) .
P1 O2 1.565(4) .
P1 O9 1.566(4) .
P2 O11 1.475(4) 3_565
P2 O7 1.558(5) .
P2 O1 1.565(4) .
P2 O10 1.568(5) .
P3 O3 1.478(4) .
P3 Q14 1.479(4) 3
P3 O1 1.616(5) .
P3 O2 1.641(5) .
P4 O5 1.472(5) .
P4 O6 1.477(4) 3_655
P4 O7 1.620(5) 2_544
P4 O9 1.620(5) 4_665
P5 O12 1.473(5) 2_554
P5 O13 1.479(5) 4_565
P5 O10 1.609(5) .
P5 O4 1.611(5) 3_565
O4 P5 1.611(5) 3_565
O6 P4 1.477(4) 3_655
O7 P4 1.620(5) 2_554
O8 P1 1.473(5) 3_565
O9 P4 1.620(5) 4_466
O11 P2 1.475(4) 3_565
O12 P5 1.473(5) 2_544
O13 P5 1.479(5) 4_566
Q14 P3 1.479(4) 3

_cod_database_fobs_code 1560901
